data_4029500
loop_
_publ_author_name
'\"Oberg, Elisabet'
'Sch\"afer, Bernhard'
'Geng, Xue-Li'
'Pettersson, Jenny'
'Hu, Qi'
'Kritikos, Mikael'
'Rasmussen, Torben'
'Ott, Sascha'

_publ_section_title
;
 C,C-Diacetylenic Phosphaalkenes as Heavy Diethynylethene Analogues
;
_journal_coden_ASTM JOCEAH
_journal_issue 24
_journal_name_full 'The Journal of Organic Chemistry'
_journal_page_first 9265
_journal_page_last 9273
_journal_paper_doi 10.1021/jo901942u
_journal_volume 74
_journal_year 2009
_chemical_formula_sum 'C37 H44 N P'
_chemical_formula_weight 533.74
_space_group_IT_number 14
_symmetry_cell_setting monoclinic
_symmetry_space_group_name_Hall '-P 2yn'
_symmetry_space_group_name_H-M 'P 1 21/n 1'
_atom_sites_solution_hydrogens geom
_atom_sites_solution_primary direct
_atom_sites_solution_secondary difmap
_audit_creation_method SHELXL-97
_cell_angle_alpha 90.00
_cell_angle_beta 96.439(12)
_cell_angle_gamma 90.00
_cell_formula_units_Z 8
_cell_length_a 16.6810(16)
_cell_length_b 21.154(3)
_cell_length_c 19.294(2)
_cell_measurement_temperature 293(2)
_cell_measurement_theta_max 26.3
_cell_measurement_theta_min 1.8
_cell_volume 6765.3(14)
_computing_cell_refinement 'IPDS Software, Stoe & Cie (1997)'
_computing_data_collection 'IPDS Software, by Stoe & Cie (1997)'
_computing_data_reduction 'IPDS Software,  Stoe & Cie (1997)'
_computing_molecular_graphics 'PLATON99 (Spek, 2000), DIAMOND (Brandenburg, 1999)'
_computing_structure_refinement 'SHELXL-97 (Sheldrick, 1997)'
_computing_structure_solution 'SHELXS-97 (Sheldrick, 1990)'
_diffrn_ambient_temperature 293(2)
_diffrn_detector_area_resol_mean 6.67
_diffrn_measured_fraction_theta_full 0.933
_diffrn_measured_fraction_theta_max 0.933
_diffrn_measurement_device_type 'STOE IPDS'
_diffrn_measurement_method 'phi oscillation'
_diffrn_radiation_monochromator graphite
_diffrn_radiation_source 'fine-focus sealed tube'
_diffrn_radiation_type MoK\a
_diffrn_radiation_wavelength 0.71073
_diffrn_reflns_av_R_equivalents 0.1777
_diffrn_reflns_av_sigmaI/netI 0.1899
_diffrn_reflns_limit_h_max 19
_diffrn_reflns_limit_h_min -18
_diffrn_reflns_limit_k_max 26
_diffrn_reflns_limit_k_min -26
_diffrn_reflns_limit_l_max 23
_diffrn_reflns_limit_l_min -23
_diffrn_reflns_number 54010
_diffrn_reflns_theta_full 26.30
_diffrn_reflns_theta_max 26.30
_diffrn_reflns_theta_min 1.81
_exptl_absorpt_coefficient_mu 0.104
_exptl_absorpt_correction_type none
_exptl_crystal_colour Orange
_exptl_crystal_density_diffrn 1.048
_exptl_crystal_density_method 'not measured'
_exptl_crystal_description 'irregular block'
_exptl_crystal_F_000 2303
_exptl_crystal_size_max 0.30
_exptl_crystal_size_mid 0.25
_exptl_crystal_size_min 0.20
_refine_diff_density_max 0.301
_refine_diff_density_min -0.192
_refine_diff_density_rms 0.042
_refine_ls_extinction_coef 0.0051(5)
_refine_ls_extinction_expression Fc^*^=kFc[1+0.001xFc^2^\l^3^/sin(2\q)]^-1/4^
_refine_ls_extinction_method SHELXL
_refine_ls_goodness_of_fit_ref 0.712
_refine_ls_hydrogen_treatment calculated
_refine_ls_matrix_type full
_refine_ls_number_parameters 704
_refine_ls_number_reflns 12809
_refine_ls_number_restraints 0
_refine_ls_restrained_S_all 0.712
_refine_ls_R_factor_all 0.2569
_refine_ls_R_factor_gt 0.0688
_refine_ls_shift/su_max 0.003
_refine_ls_shift/su_mean 0.000
_refine_ls_structure_factor_coef Fsqd
_refine_ls_weighting_details 'calc w=1/[\s^2^(Fo^2^)+(0.1061P)^2^+0.0000P] where P=(Fo^2^+2Fc^2^)/3'
_refine_ls_weighting_scheme calc
_refine_ls_wR_factor_gt 0.1628
_refine_ls_wR_factor_ref 0.2426
_reflns_number_gt 2675
_reflns_number_total 12809
_reflns_threshold_expression >2sigma(I)
_cod_data_source_file jo901942u_si_003.cif
_cod_data_source_block cmpd2
_cod_depositor_comments
;
The following automatic conversions were performed:

'_symmetry_cell_setting' value 'Monoclinic' changed to 'monoclinic'
according to
/usr/data/users/saulius/automatic-downloads/retrospective/ACS/lib/dictionaries/cif_core.dic
dictionary named 'cif_core.dic' version 2.4.2 from
2011-04-26.

'_exptl_absorpt_correction_type' value 'None' changed to
'none' according to
/usr/data/users/saulius/automatic-downloads/retrospective/ACS/lib/dictionaries/cif_core.dic
dictionary named 'cif_core.dic' version 2.4.2 from 2011-04-26.

Automatic conversion script
Id: cif_fix_values 2281 2013-09-26 08:29:07Z andrius 

 Updated bibliographic information.

 Antanas Vaitkus,
 2019-10-01
;
_cod_original_cell_volume 6765.3(13)
_cod_original_sg_symbol_H-M 'P 1 21/n 1 '
_cod_database_code 4029500

loop_
_symmetry_equiv_pos_as_xyz
'x, y, z'
'-x+1/2, y+1/2, -z+1/2'
'-x, -y, -z'
'x-1/2, -y-1/2, z-1/2'

loop_
_atom_site_label
_atom_site_type_symbol
_atom_site_fract_x
_atom_site_fract_y
_atom_site_fract_z
_atom_site_U_iso_or_equiv
_atom_site_adp_type
_atom_site_occupancy
_atom_site_symmetry_multiplicity
_atom_site_calc_flag
_atom_site_refinement_flags
P1 P 0.29722(11) 1.02894(6) 0.30461(8) 0.1000(6) Uani 1 1 d .
N1 N 0.3721(4) 0.4949(2) 0.5016(3) 0.138(2) Uani 1 1 d .
C1 C 0.2706(4) 0.9601(2) 0.2484(3) 0.0789(15) Uani 1 1 d .
C2 C 0.3294(3) 0.9314(2) 0.2111(3) 0.0785(15) Uani 1 1 d .
C3 C 0.3148(3) 0.8698(2) 0.1870(3) 0.0824(15) Uani 1 1 d .
H3 H 0.3537 0.8503 0.1632 0.099 Uiso 1 1 calc R
C4 C 0.2459(4) 0.8361(2) 0.1964(3) 0.0823(15) Uani 1 1 d .
C5 C 0.1858(3) 0.8679(2) 0.2259(3) 0.0864(16) Uani 1 1 d .
H5 H 0.1370 0.8475 0.2292 0.104 Uiso 1 1 calc R
C6 C 0.1960(4) 0.9300(3) 0.2510(3) 0.0880(17) Uani 1 1 d .
C7 C 0.4104(4) 0.9619(3) 0.1946(3) 0.0906(16) Uani 1 1 d .
C8 C 0.4027(5) 1.0337(3) 0.1811(3) 0.141(3) Uani 1 1 d .
H8A H 0.3847 1.0540 0.2211 0.211 Uiso 1 1 calc R
H8B H 0.3644 1.0412 0.1410 0.211 Uiso 1 1 calc R
H8C H 0.4542 1.0505 0.1729 0.211 Uiso 1 1 calc R
C9 C 0.4392(5) 0.9345(3) 0.1286(4) 0.143(3) Uani 1 1 d .
H9A H 0.4888 0.9545 0.1201 0.215 Uiso 1 1 calc R
H9B H 0.3991 0.9419 0.0897 0.215 Uiso 1 1 calc R
H9C H 0.4478 0.8899 0.1344 0.215 Uiso 1 1 calc R
C10 C 0.4768(4) 0.9520(4) 0.2557(4) 0.152(3) Uani 1 1 d .
H10A H 0.4595 0.9693 0.2976 0.227 Uiso 1 1 calc R
H10B H 0.5253 0.9729 0.2457 0.227 Uiso 1 1 calc R
H10C H 0.4871 0.9076 0.2620 0.227 Uiso 1 1 calc R
C11 C 0.2359(4) 0.7671(3) 0.1721(4) 0.1049(19) Uani 1 1 d .
C12 C 0.1769(6) 0.7324(3) 0.2094(5) 0.213(5) Uani 1 1 d .
H12A H 0.1909 0.7368 0.2588 0.320 Uiso 1 1 calc R
H12B H 0.1776 0.6884 0.1970 0.320 Uiso 1 1 calc R
H12C H 0.1239 0.7493 0.1966 0.320 Uiso 1 1 calc R
C13 C 0.2193(9) 0.7641(4) 0.0972(4) 0.297(9) Uani 1 1 d .
H13A H 0.2594 0.7877 0.0763 0.446 Uiso 1 1 calc R
H13B H 0.1670 0.7818 0.0830 0.446 Uiso 1 1 calc R
H13C H 0.2203 0.7208 0.0823 0.446 Uiso 1 1 calc R
C14 C 0.3152(5) 0.7309(3) 0.1938(6) 0.210(5) Uani 1 1 d .
H14A H 0.3263 0.7310 0.2437 0.314 Uiso 1 1 calc R
H14B H 0.3587 0.7511 0.1737 0.314 Uiso 1 1 calc R
H14C H 0.3099 0.6881 0.1774 0.314 Uiso 1 1 calc R
C15 C 0.1206(4) 0.9601(3) 0.2793(4) 0.113(2) Uani 1 1 d .
C16 C 0.1258(5) 0.9594(3) 0.3599(4) 0.153(3) Uani 1 1 d .
H16A H 0.1339 0.9168 0.3764 0.229 Uiso 1 1 calc R
H16B H 0.0766 0.9757 0.3743 0.229 Uiso 1 1 calc R
H16C H 0.1702 0.9852 0.3789 0.229 Uiso 1 1 calc R
C17 C 0.1062(5) 1.0273(3) 0.2548(4) 0.166(3) Uani 1 1 d .
H17A H 0.0599 1.0440 0.2738 0.249 Uiso 1 1 calc R
H17B H 0.0971 1.0281 0.2048 0.249 Uiso 1 1 calc R
H17C H 0.1526 1.0525 0.2702 0.249 Uiso 1 1 calc R
C18 C 0.0422(5) 0.9229(5) 0.2521(7) 0.256(7) Uani 1 1 d .
H18A H 0.0473 0.8797 0.2674 0.384 Uiso 1 1 calc R
H18B H 0.0347 0.9241 0.2020 0.384 Uiso 1 1 calc R
H18C H -0.0034 0.9419 0.2701 0.384 Uiso 1 1 calc R
C19 C 0.3365(3) 0.9928(2) 0.3792(2) 0.0817(15) Uani 1 1 d .
C20 C 0.3692(4) 1.0314(3) 0.4414(3) 0.1021(19) Uani 1 1 d .
C21 C 0.3933(5) 1.0065(4) 0.5034(4) 0.132(3) Uani 1 1 d .
H21 H 0.3899 0.9630 0.5089 0.159 Uiso 1 1 calc R
C22 C 0.4233(5) 1.0428(6) 0.5599(4) 0.150(3) Uani 1 1 d .
H22 H 0.4389 1.0232 0.6024 0.180 Uiso 1 1 calc R
C23 C 0.4304(6) 1.1052(5) 0.5549(5) 0.173(4) Uani 1 1 d .
H23 H 0.4478 1.1301 0.5934 0.208 Uiso 1 1 calc R
C24 C 0.4121(10) 1.1290(4) 0.4951(6) 0.358(12) Uani 1 1 d .
H24 H 0.4190 1.1722 0.4892 0.429 Uiso 1 1 calc R
C25 C 0.3820(9) 1.0928(4) 0.4375(5) 0.311(10) Uani 1 1 d .
H25 H 0.3704 1.1128 0.3946 0.373 Uiso 1 1 calc R
C26 C 0.3418(3) 0.9267(3) 0.3875(3) 0.0860(16) Uani 1 1 d .
C27 C 0.3459(4) 0.8704(3) 0.3958(3) 0.0926(17) Uani 1 1 d .
C28 C 0.3538(4) 0.8064(3) 0.4075(3) 0.0995(18) Uani 1 1 d .
C29 C 0.3589(4) 0.7506(3) 0.4204(3) 0.1032(19) Uani 1 1 d .
C30 C 0.3635(4) 0.6853(2) 0.4401(3) 0.0930(17) Uani 1 1 d .
C31 C 0.3188(4) 0.6395(3) 0.4027(3) 0.122(2) Uani 1 1 d .
H31 H 0.2855 0.6509 0.3627 0.146 Uiso 1 1 calc R
C32 C 0.3225(4) 0.5768(3) 0.4235(4) 0.118(2) Uani 1 1 d .
H32 H 0.2921 0.5470 0.3967 0.141 Uiso 1 1 calc R
C33 C 0.3695(4) 0.5575(3) 0.4822(3) 0.0996(19) Uani 1 1 d .
C34 C 0.4147(5) 0.6036(3) 0.5191(3) 0.139(3) Uani 1 1 d .
H34 H 0.4480 0.5924 0.5592 0.167 Uiso 1 1 calc R
C35 C 0.4116(5) 0.6669(3) 0.4978(4) 0.131(3) Uani 1 1 d .
H35 H 0.4430 0.6967 0.5237 0.157 Uiso 1 1 calc R
C36 C 0.3219(5) 0.4481(3) 0.4645(4) 0.155(3) Uani 1 1 d .
H36A H 0.3331 0.4074 0.4855 0.232 Uiso 1 1 calc R
H36B H 0.3328 0.4470 0.4167 0.232 Uiso 1 1 calc R
H36C H 0.2662 0.4586 0.4666 0.232 Uiso 1 1 calc R
C37 C 0.4118(6) 0.4768(3) 0.5700(4) 0.199(4) Uani 1 1 d .
H37A H 0.4089 0.4318 0.5753 0.298 Uiso 1 1 calc R
H37B H 0.3853 0.4971 0.6057 0.298 Uiso 1 1 calc R
H37C H 0.4673 0.4897 0.5740 0.298 Uiso 1 1 calc R
P2 P 0.20440(12) 0.22040(7) 0.67537(8) 0.1131(7) Uani 1 1 d .
N2 N 0.1517(3) 0.7565(2) 0.4965(3) 0.1152(18) Uani 1 1 d .
C38 C 0.2373(4) 0.2880(2) 0.7304(3) 0.0824(16) Uani 1 1 d .
C39 C 0.1828(4) 0.3195(3) 0.7701(3) 0.0887(17) Uani 1 1 d .
C40 C 0.2042(4) 0.3789(3) 0.7974(3) 0.0907(16) Uani 1 1 d .
H40 H 0.1680 0.3995 0.8230 0.109 Uiso 1 1 calc R
C41 C 0.2753(4) 0.4087(2) 0.7888(3) 0.0885(16) Uani 1 1 d .
C42 C 0.3314(4) 0.3743(2) 0.7566(3) 0.0844(15) Uani 1 1 d .
H42 H 0.3821 0.3918 0.7540 0.101 Uiso 1 1 calc R
C43 C 0.3147(4) 0.3144(2) 0.7278(3) 0.0865(17) Uani 1 1 d .
C44 C 0.3863(4) 0.2814(3) 0.6953(3) 0.0982(18) Uani 1 1 d .
C45 C 0.3735(4) 0.2803(3) 0.6149(3) 0.119(2) Uani 1 1 d .
H45A H 0.3236 0.2593 0.5997 0.179 Uiso 1 1 calc R
H45B H 0.4172 0.2580 0.5975 0.179 Uiso 1 1 calc R
H45C H 0.3717 0.3229 0.5975 0.179 Uiso 1 1 calc R
C46 C 0.3978(5) 0.2136(3) 0.7239(4) 0.146(3) Uani 1 1 d .
H46A H 0.4066 0.2149 0.7739 0.219 Uiso 1 1 calc R
H46B H 0.4436 0.1946 0.7061 0.219 Uiso 1 1 calc R
H46C H 0.3504 0.1891 0.7096 0.219 Uiso 1 1 calc R
C47 C 0.4679(4) 0.3151(4) 0.7149(4) 0.139(3) Uani 1 1 d .
H47A H 0.4790 0.3172 0.7648 0.208 Uiso 1 1 calc R
H47B H 0.4653 0.3572 0.6960 0.208 Uiso 1 1 calc R
H47C H 0.5100 0.2920 0.6962 0.208 Uiso 1 1 calc R
C48 C 0.2923(4) 0.4753(3) 0.8160(4) 0.113(2) Uani 1 1 d .
C49 C 0.3425(9) 0.5095(5) 0.7748(10) 0.396(14) Uani 1 1 d .
H49A H 0.3184 0.5101 0.7272 0.593 Uiso 1 1 calc R
H49B H 0.3944 0.4895 0.7774 0.593 Uiso 1 1 calc R
H49C H 0.3488 0.5520 0.7919 0.593 Uiso 1 1 calc R
C50 C 0.2209(6) 0.5150(4) 0.8083(8) 0.286(8) Uani 1 1 d .
H50A H 0.1804 0.4970 0.8340 0.429 Uiso 1 1 calc R
H50B H 0.2004 0.5178 0.7598 0.429 Uiso 1 1 calc R
H50C H 0.2345 0.5566 0.8258 0.429 Uiso 1 1 calc R
C51 C 0.3272(13) 0.4744(4) 0.8867(7) 0.478(17) Uani 1 1 d .
H51A H 0.2926 0.4514 0.9144 0.717 Uiso 1 1 calc R
H51B H 0.3335 0.5169 0.9038 0.717 Uiso 1 1 calc R
H51C H 0.3789 0.4542 0.8898 0.717 Uiso 1 1 calc R
C52 C 0.0984(4) 0.2935(3) 0.7861(4) 0.110(2) Uani 1 1 d .
C53 C 0.1015(5) 0.2223(4) 0.8033(4) 0.166(3) Uani 1 1 d .
H53A H 0.0491 0.2083 0.8128 0.249 Uiso 1 1 calc R
H53B H 0.1398 0.2150 0.8434 0.249 Uiso 1 1 calc R
H53C H 0.1176 0.1992 0.7642 0.249 Uiso 1 1 calc R
C54 C 0.0324(4) 0.3054(4) 0.7244(4) 0.152(3) Uani 1 1 d .
H54A H -0.0181 0.2889 0.7357 0.228 Uiso 1 1 calc R
H54B H 0.0472 0.2846 0.6834 0.228 Uiso 1 1 calc R
H54C H 0.0274 0.3500 0.7157 0.228 Uiso 1 1 calc R
C55 C 0.0695(5) 0.3250(4) 0.8509(4) 0.173(4) Uani 1 1 d .
H55A H 0.0181 0.3077 0.8590 0.260 Uiso 1 1 calc R
H55B H 0.0643 0.3697 0.8433 0.260 Uiso 1 1 calc R
H55C H 0.1080 0.3172 0.8908 0.260 Uiso 1 1 calc R
C56 C 0.1629(4) 0.2558(2) 0.6013(3) 0.0939(18) Uani 1 1 d .
C57 C 0.1244(4) 0.2175(3) 0.5414(3) 0.106(2) Uani 1 1 d .
C58 C 0.0682(4) 0.2438(3) 0.4924(3) 0.119(2) Uani 1 1 d .
H58 H 0.0553 0.2863 0.4960 0.143 Uiso 1 1 calc R
C59 C 0.0299(5) 0.2084(6) 0.4375(4) 0.154(3) Uani 1 1 d .
H59 H -0.0079 0.2267 0.4044 0.185 Uiso 1 1 calc R
C60 C 0.0499(8) 0.1456(6) 0.4337(5) 0.193(5) Uani 1 1 d .
H60 H 0.0233 0.1209 0.3984 0.232 Uiso 1 1 calc R
C61 C 0.1068(9) 0.1187(4) 0.4793(5) 0.258(7) Uani 1 1 d .
H61 H 0.1207 0.0764 0.4746 0.309 Uiso 1 1 calc R
C62 C 0.1449(7) 0.1553(3) 0.5341(4) 0.209(5) Uani 1 1 d .
H62 H 0.1844 0.1371 0.5658 0.251 Uiso 1 1 calc R
C63 C 0.1574(4) 0.3227(3) 0.5939(3) 0.0932(17) Uani 1 1 d .
C64 C 0.1543(4) 0.3793(3) 0.5901(3) 0.0952(17) Uani 1 1 d .
C65 C 0.1487(4) 0.4447(3) 0.5840(3) 0.1013(19) Uani 1 1 d .
C66 C 0.1468(4) 0.5009(3) 0.5752(3) 0.106(2) Uani 1 1 d .
C67 C 0.1444(4) 0.5666(2) 0.5592(3) 0.0921(17) Uani 1 1 d .
C68 C 0.1000(4) 0.5881(3) 0.4998(3) 0.1018(19) Uani 1 1 d .
H68 H 0.0678 0.5595 0.4728 0.122 Uiso 1 1 calc R
C69 C 0.1012(4) 0.6504(3) 0.4784(3) 0.1045(19) Uani 1 1 d .
H69 H 0.0705 0.6628 0.4374 0.125 Uiso 1 1 calc R
C70 C 0.1480(4) 0.6946(2) 0.5179(3) 0.0893(16) Uani 1 1 d .
C71 C 0.1884(4) 0.6739(3) 0.5810(3) 0.119(2) Uani 1 1 d .
H71 H 0.2164 0.7030 0.6107 0.143 Uiso 1 1 calc R
C72 C 0.1876(4) 0.6114(3) 0.6000(3) 0.123(2) Uani 1 1 d .
H72 H 0.2170 0.5988 0.6416 0.148 Uiso 1 1 calc R
C73 C 0.1962(5) 0.8032(3) 0.5397(4) 0.140(3) Uani 1 1 d .
H73A H 0.1920 0.8435 0.5166 0.209 Uiso 1 1 calc R
H73B H 0.2519 0.7909 0.5476 0.209 Uiso 1 1 calc R
H73C H 0.1743 0.8063 0.5835 0.209 Uiso 1 1 calc R
C74 C 0.1213(5) 0.7749(3) 0.4256(3) 0.141(3) Uani 1 1 d .
H74A H 0.1287 0.8195 0.4200 0.212 Uiso 1 1 calc R
H74B H 0.0650 0.7649 0.4171 0.212 Uiso 1 1 calc R
H74C H 0.1503 0.7524 0.3931 0.212 Uiso 1 1 calc R

loop_
_atom_site_aniso_label
_atom_site_aniso_U_11
_atom_site_aniso_U_22
_atom_site_aniso_U_33
_atom_site_aniso_U_23
_atom_site_aniso_U_13
_atom_site_aniso_U_12
P1 0.1271(15) 0.0603(8) 0.1055(11) -0.0031(7) -0.0175(9) 0.0029(8)
N1 0.207(7) 0.076(4) 0.120(4) 0.020(3) -0.027(4) -0.005(4)
C1 0.084(5) 0.059(3) 0.090(4) -0.003(3) -0.005(3) 0.005(3)
C2 0.069(4) 0.073(3) 0.090(4) 0.006(3) -0.010(3) -0.008(3)
C3 0.075(5) 0.076(3) 0.097(4) -0.010(3) 0.012(3) 0.005(3)
C4 0.073(5) 0.072(3) 0.101(4) -0.010(3) 0.003(3) -0.002(3)
C5 0.066(4) 0.078(4) 0.115(4) -0.013(3) 0.012(3) -0.002(3)
C6 0.079(5) 0.076(4) 0.108(4) -0.011(3) 0.006(3) 0.013(3)
C7 0.074(5) 0.095(4) 0.101(4) 0.012(3) 0.003(3) -0.015(3)
C8 0.171(8) 0.111(5) 0.141(5) 0.015(4) 0.018(5) -0.051(5)
C9 0.136(7) 0.154(6) 0.151(6) -0.018(5) 0.063(5) -0.047(5)
C10 0.075(5) 0.224(9) 0.147(6) 0.047(6) -0.021(4) -0.020(5)
C11 0.107(6) 0.068(4) 0.141(5) -0.032(3) 0.021(4) -0.007(3)
C12 0.237(11) 0.096(5) 0.340(13) -0.065(7) 0.178(10) -0.068(6)
C13 0.63(3) 0.111(6) 0.125(7) -0.051(5) -0.064(11) -0.046(10)
C14 0.167(10) 0.084(5) 0.379(15) -0.020(7) 0.042(9) 0.022(5)
C15 0.082(5) 0.099(5) 0.157(6) -0.023(4) 0.006(4) 0.023(4)
C16 0.153(8) 0.127(6) 0.191(8) 0.033(5) 0.077(6) 0.035(5)
C17 0.159(8) 0.127(6) 0.219(8) 0.043(6) 0.050(6) 0.083(6)
C18 0.065(7) 0.244(10) 0.455(18) -0.201(12) 0.008(8) 0.032(6)
C19 0.095(4) 0.061(3) 0.084(3) 0.006(2) -0.011(3) 0.007(3)
C20 0.126(6) 0.079(4) 0.095(4) -0.011(3) -0.019(4) 0.014(3)
C21 0.168(7) 0.145(6) 0.081(4) -0.007(5) 0.003(4) -0.015(5)
C22 0.156(8) 0.209(10) 0.083(5) -0.029(6) 0.010(4) -0.011(7)
C23 0.222(11) 0.156(8) 0.126(7) -0.063(6) -0.045(6) 0.037(7)
C24 0.69(3) 0.096(6) 0.213(10) -0.064(7) -0.266(16) 0.075(10)
C25 0.59(2) 0.073(5) 0.204(9) -0.021(5) -0.227(13) 0.046(8)
C26 0.091(5) 0.075(4) 0.092(4) 0.005(3) 0.009(3) -0.001(3)
C27 0.100(5) 0.078(4) 0.100(4) 0.003(3) 0.010(3) -0.003(3)
C28 0.113(5) 0.070(4) 0.116(4) 0.001(3) 0.015(4) 0.005(3)
C29 0.115(6) 0.067(4) 0.129(5) 0.011(3) 0.023(4) 0.005(3)
C30 0.112(5) 0.069(4) 0.097(4) 0.007(3) 0.009(4) 0.011(3)
C31 0.142(7) 0.083(4) 0.133(5) 0.017(4) -0.024(4) -0.009(4)
C32 0.136(6) 0.072(4) 0.138(5) 0.008(4) -0.018(5) -0.014(4)
C33 0.129(6) 0.075(4) 0.092(4) 0.006(3) -0.001(4) -0.002(4)
C34 0.209(9) 0.089(5) 0.107(5) 0.010(4) -0.035(5) -0.014(5)
C35 0.192(8) 0.073(4) 0.121(5) -0.008(4) -0.014(5) -0.008(4)
C36 0.212(9) 0.081(4) 0.165(6) -0.004(4) -0.009(6) -0.032(5)
C37 0.332(13) 0.098(5) 0.147(7) 0.031(5) -0.060(7) 0.002(6)
P2 0.1579(18) 0.0627(9) 0.1096(12) 0.0045(8) -0.0261(11) -0.0134(9)
N2 0.151(5) 0.070(3) 0.118(4) 0.009(3) -0.016(3) -0.010(3)
C38 0.088(5) 0.068(3) 0.088(4) 0.000(3) -0.007(3) -0.010(3)
C39 0.079(5) 0.087(4) 0.098(4) 0.014(3) -0.003(3) -0.016(3)
C40 0.078(5) 0.087(4) 0.108(4) -0.011(3) 0.017(3) 0.004(3)
C41 0.072(5) 0.074(3) 0.119(4) -0.018(3) 0.007(3) -0.007(3)
C42 0.076(4) 0.070(3) 0.108(4) -0.004(3) 0.013(3) 0.000(3)
C43 0.099(5) 0.067(3) 0.091(4) -0.001(3) 0.001(3) 0.013(3)
C44 0.109(6) 0.080(4) 0.104(4) -0.008(3) 0.009(4) 0.018(4)
C45 0.131(6) 0.128(5) 0.102(5) -0.001(4) 0.023(4) 0.013(4)
C46 0.185(8) 0.102(5) 0.150(6) 0.014(4) 0.019(5) 0.067(5)
C47 0.088(6) 0.174(7) 0.153(6) -0.044(5) 0.010(4) 0.026(5)
C48 0.099(6) 0.073(4) 0.168(6) -0.034(4) 0.020(4) -0.010(4)
C49 0.343(19) 0.121(8) 0.79(4) -0.175(14) 0.38(2) -0.131(10)
C50 0.165(10) 0.095(6) 0.61(3) -0.096(10) 0.110(13) 0.008(6)
C51 0.95(4) 0.086(6) 0.293(14) -0.050(8) -0.38(2) -0.007(14)
C52 0.085(5) 0.118(5) 0.124(5) 0.018(4) 0.005(4) -0.038(4)
C53 0.151(8) 0.144(6) 0.198(8) 0.053(6) -0.002(6) -0.068(6)
C54 0.080(6) 0.231(9) 0.139(6) 0.042(5) -0.013(4) -0.034(5)
C55 0.131(8) 0.245(10) 0.154(7) -0.035(7) 0.061(6) -0.075(7)
C56 0.119(5) 0.068(3) 0.088(4) 0.010(3) -0.019(3) -0.014(3)
C57 0.132(6) 0.092(4) 0.087(4) 0.004(3) -0.018(4) -0.026(4)
C58 0.112(6) 0.147(6) 0.095(4) -0.024(4) 0.001(4) -0.020(5)
C59 0.154(8) 0.203(9) 0.101(6) -0.024(6) -0.004(5) -0.031(7)
C60 0.281(14) 0.177(10) 0.113(7) -0.019(7) -0.014(7) -0.098(10)
C61 0.50(2) 0.111(7) 0.134(7) -0.011(6) -0.100(10) -0.066(9)
C62 0.379(15) 0.077(5) 0.145(7) -0.016(4) -0.084(8) -0.019(7)
C63 0.098(5) 0.082(4) 0.097(4) 0.007(3) 0.000(3) -0.005(3)
C64 0.103(5) 0.079(4) 0.101(4) 0.006(3) 0.001(3) 0.000(3)
C65 0.121(6) 0.081(4) 0.102(4) 0.007(3) 0.014(4) -0.003(4)
C66 0.127(6) 0.080(4) 0.114(5) 0.016(3) 0.022(4) 0.011(4)
C67 0.105(5) 0.064(3) 0.107(4) 0.004(3) 0.012(4) 0.005(3)
C68 0.125(6) 0.075(4) 0.104(4) -0.006(3) 0.005(4) 0.000(3)
C69 0.133(6) 0.076(4) 0.100(4) 0.005(3) -0.008(4) 0.002(4)
C70 0.099(5) 0.063(3) 0.104(4) 0.003(3) 0.000(3) 0.000(3)
C71 0.146(7) 0.080(4) 0.120(5) 0.008(4) -0.034(4) -0.014(4)
C72 0.150(7) 0.085(4) 0.122(5) 0.019(4) -0.035(4) -0.009(4)
C73 0.170(7) 0.082(4) 0.162(6) -0.006(4) -0.003(5) -0.029(4)
C74 0.182(8) 0.104(5) 0.133(6) 0.041(4) -0.004(5) -0.010(5)

loop_
_atom_type_symbol
_atom_type_description
_atom_type_scat_dispersion_real
_atom_type_scat_dispersion_imag
_atom_type_scat_source
P P 0.1023 0.0942 'International Tables Vol C Tables 4.2.6.8 and 6.1.1.4'
N N 0.0061 0.0033 'International Tables Vol C Tables 4.2.6.8 and 6.1.1.4'
C C 0.0033 0.0016 'International Tables Vol C Tables 4.2.6.8 and 6.1.1.4'
H H 0.0000 0.0000 'International Tables Vol C Tables 4.2.6.8 and 6.1.1.4'

loop_
_geom_angle_atom_site_label_1
_geom_angle_atom_site_label_2
_geom_angle_atom_site_label_3
_geom_angle
C19 P1 C1 100.8(2)
C33 N1 C36 122.0(6)
C33 N1 C37 119.7(6)
C36 N1 C37 116.7(5)
C6 C1 C2 119.5(5)
C6 C1 P1 119.6(5)
C2 C1 P1 120.2(5)
C3 C2 C1 117.7(5)
C3 C2 C7 116.0(6)
C1 C2 C7 126.2(5)
C4 C3 C2 123.6(5)
C3 C4 C5 117.2(5)
C3 C4 C11 120.9(6)
C5 C4 C11 121.9(6)
C4 C5 C6 122.1(5)
C5 C6 C1 119.0(5)
C5 C6 C15 115.5(6)
C1 C6 C15 125.5(5)
C9 C7 C10 108.7(6)
C9 C7 C8 105.2(5)
C10 C7 C8 107.6(5)
C9 C7 C2 112.0(5)
C10 C7 C2 110.6(5)
C8 C7 C2 112.5(5)
C13 C11 C12 113.7(8)
C13 C11 C4 110.5(6)
C12 C11 C4 112.3(6)
C13 C11 C14 108.1(8)
C12 C11 C14 102.6(7)
C4 C11 C14 109.2(5)
C17 C15 C16 108.3(6)
C17 C15 C6 112.4(6)
C16 C15 C6 112.9(5)
C17 C15 C18 105.8(7)
C16 C15 C18 106.4(7)
C6 C15 C18 110.6(5)
C26 C19 C20 115.8(4)
C26 C19 P1 123.9(4)
C20 C19 P1 120.3(4)
C25 C20 C21 114.0(6)
C25 C20 C19 122.4(6)
C21 C20 C19 123.4(6)
C20 C21 C22 122.5(7)
C23 C22 C21 121.4(8)
C24 C23 C22 116.5(8)
C23 C24 C25 122.5(10)
C20 C25 C24 122.7(8)
C27 C26 C19 178.7(6)
C26 C27 C28 177.3(7)
C29 C28 C27 177.0(7)
C28 C29 C30 176.3(7)
C35 C30 C31 117.6(5)
C35 C30 C29 120.3(6)
C31 C30 C29 122.0(6)
C30 C31 C32 121.2(6)
C33 C32 C31 122.0(6)
C32 C33 N1 120.8(6)
C32 C33 C34 116.4(5)
N1 C33 C34 122.8(6)
C33 C34 C35 121.6(6)
C30 C35 C34 121.1(6)
C56 P2 C38 102.3(2)
C70 N2 C73 121.0(5)
C70 N2 C74 120.9(5)
C73 N2 C74 117.5(5)
C43 C38 C39 118.5(5)
C43 C38 P2 120.3(5)
C39 C38 P2 120.8(5)
C40 C39 C38 118.4(6)
C40 C39 C52 115.9(6)
C38 C39 C52 125.7(6)
C41 C40 C39 123.9(6)
C40 C41 C42 116.7(5)
C40 C41 C48 121.0(6)
C42 C41 C48 122.2(6)
C41 C42 C43 122.7(6)
C42 C43 C38 119.1(6)
C42 C43 C44 115.8(6)
C38 C43 C44 125.2(5)
C45 C44 C46 110.1(5)
C45 C44 C47 105.9(5)
C46 C44 C47 105.7(6)
C45 C44 C43 112.4(5)
C46 C44 C43 109.9(5)
C47 C44 C43 112.6(5)
C49 C48 C51 110.0(11)
C49 C48 C50 100.2(9)
C51 C48 C50 110.5(10)
C49 C48 C41 112.2(7)
C51 C48 C41 111.0(6)
C50 C48 C41 112.5(6)
C55 C52 C53 104.7(6)
C55 C52 C54 107.1(7)
C53 C52 C54 109.1(6)
C55 C52 C39 112.2(5)
C53 C52 C39 112.0(6)
C54 C52 C39 111.5(5)
C63 C56 C57 116.4(5)
C63 C56 P2 122.6(4)
C57 C56 P2 120.9(4)
C62 C57 C58 118.5(6)
C62 C57 C56 120.6(6)
C58 C57 C56 121.0(6)
C57 C58 C59 121.8(7)
C60 C59 C58 117.8(9)
C61 C60 C59 122.1(9)
C60 C61 C62 119.0(10)
C57 C62 C61 120.7(8)
C64 C63 C56 177.7(6)
C63 C64 C65 178.3(7)
C66 C65 C64 175.9(7)
C65 C66 C67 175.6(7)
C68 C67 C72 116.6(5)
C68 C67 C66 120.3(6)
C72 C67 C66 123.1(6)
C67 C68 C69 122.8(6)
C68 C69 C70 120.2(5)
N2 C70 C69 121.1(5)
N2 C70 C71 121.9(5)
C69 C70 C71 117.0(5)
C72 C71 C70 121.2(6)
C71 C72 C67 121.9(6)

loop_
_geom_bond_atom_site_label_1
_geom_bond_atom_site_label_2
_geom_bond_distance
P1 C19 1.695(5)
P1 C1 1.841(5)
N1 C33 1.374(7)
N1 C36 1.434(7)
N1 C37 1.460(8)
C1 C6 1.404(7)
C1 C2 1.415(7)
C2 C3 1.397(7)
C2 C7 1.562(7)
C3 C4 1.381(7)
C4 C5 1.383(7)
C4 C11 1.536(7)
C5 C6 1.404(7)
C6 C15 1.562(8)
C7 C9 1.525(8)
C7 C10 1.540(7)
C7 C8 1.544(8)
C11 C13 1.444(9)
C11 C12 1.477(9)
C11 C14 1.546(9)
C15 C17 1.508(9)
C15 C16 1.548(9)
C15 C18 1.566(10)
C19 C26 1.409(7)
C19 C20 1.504(7)
C20 C25 1.320(9)
C20 C21 1.326(8)
C21 C22 1.382(9)
C22 C23 1.330(10)
C23 C24 1.265(12)
C24 C25 1.394(10)
C26 C27 1.203(7)
C27 C28 1.377(8)
C28 C29 1.207(7)
C29 C30 1.432(7)
C30 C35 1.355(8)
C30 C31 1.377(7)
C31 C32 1.385(7)
C32 C33 1.366(8)
C33 C34 1.382(8)
C34 C35 1.399(8)
P2 C56 1.692(5)
P2 C38 1.828(5)
N2 C70 1.376(6)
N2 C73 1.444(7)
N2 C74 1.456(7)
C38 C43 1.414(7)
C38 C39 1.419(8)
C39 C40 1.393(7)
C39 C52 1.573(8)
C40 C41 1.371(7)
C41 C42 1.386(7)
C41 C48 1.519(7)
C42 C43 1.399(7)
C43 C44 1.573(8)
C44 C45 1.542(7)
C44 C46 1.542(8)
C44 C47 1.545(8)
C48 C49 1.417(12)
C48 C51 1.422(11)
C48 C50 1.451(10)
C52 C55 1.541(9)
C52 C53 1.543(9)
C52 C54 1.549(8)
C56 C63 1.426(7)
C56 C57 1.494(7)
C57 C62 1.372(9)
C57 C58 1.372(8)
C58 C59 1.393(9)
C59 C60 1.374(12)
C60 C61 1.347(14)
C61 C62 1.404(10)
C63 C64 1.200(7)
C64 C65 1.391(8)
C65 C66 1.199(7)
C66 C67 1.425(8)
C67 C68 1.370(7)
C67 C72 1.381(7)
C68 C69 1.382(7)
C69 C70 1.391(7)
C70 C71 1.394(7)
C71 C72 1.374(7)
